data_7217634
loop_
_publ_author_name
'Li, Yabo'
'Wang, Jingran'
'Wang, Zhiwei'
'Huang, Mengmeng'
'Yan, Beiqi'
'Cui, Xiuling'
'Wu, Yusheng'
'Wu, Yangjie'

_publ_section_title
;
 Palladacycle-catalyzed Suzuki-Miyaura reaction of aryl/heteroaryl halides
 with MIDA boronates in EtOH/H2O or H2O
;
_journal_name_full 'RSC Advances'
_journal_paper_doi 10.1039/C4RA07486F
_journal_year 2014
_chemical_formula_moiety 'C10 H6 N2 O S'
_chemical_formula_sum 'C10 H6 N2 O S'
_chemical_formula_weight 202.23
_chemical_name_systematic
;
 ? 
;
_space_group_crystal_system monoclinic
_space_group_IT_number 14
_space_group_name_Hall '-P 2yn'
_space_group_name_H-M_alt 'P 1 21/n 1'
_symmetry_space_group_name_Hall '-P 2yn'
_symmetry_space_group_name_H-M 'P 1 21/n 1'
_atom_sites_solution_hydrogens geom
_atom_sites_solution_primary direct
_atom_sites_solution_secondary difmap
_audit_creation_date 2013-09-18
_audit_creation_method
;
  Olex2 1.2-ac2
  (compiled 2012.03.06 svn.r2239, GUI svn.r4109)
;
_cell_angle_alpha 90.00
_cell_angle_beta 95.043(8)
_cell_angle_gamma 90.00
_cell_formula_units_Z 4
_cell_length_a 11.3001(8)
_cell_length_b 3.9310(2)
_cell_length_c 20.1304(16)
_cell_measurement_reflns_used 917
_cell_measurement_temperature 291(2)
_cell_measurement_theta_max 70.2700
_cell_measurement_theta_min 4.3570
_cell_volume 890.74(11)
_computing_cell_refinement
;
CrysAlisPro, Agilent Technologies,
Version 1.171.36.28 (release 01-02-2013 CrysAlis171 .NET)
(compiled Feb  1 2013,16:14:44)
;
_computing_data_collection
;
CrysAlisPro, Agilent Technologies,
Version 1.171.36.28 (release 01-02-2013 CrysAlis171 .NET)
(compiled Feb  1 2013,16:14:44)
;
_computing_data_reduction
;
CrysAlisPro, Agilent Technologies,
Version 1.171.36.28 (release 01-02-2013 CrysAlis171 .NET)
(compiled Feb  1 2013,16:14:44)
;
_computing_molecular_graphics
;
O. V. Dolomanov, L. J. Bourhis, R. J. Gildea, J. A. K. Howard and H. Puschmann,
OLEX2: a complete structure solution, refinement and analysis program.
J. Appl. Cryst. (2009). 42, 339-341.
;
_computing_publication_material
;
O. V. Dolomanov, L. J. Bourhis, R. J. Gildea, J. A. K. Howard and H. Puschmann,
OLEX2: a complete structure solution, refinement and analysis program.
J. Appl. Cryst. (2009). 42, 339-341.
;
_computing_structure_refinement
;
SHELXL, G.M. Sheldrick, Acta Cryst.
(2008). A64, 112-122
;
_computing_structure_solution 'SHELXS-97 (Sheldrick, 1990)'
_diffrn_ambient_temperature 291.15
_diffrn_detector_area_resol_mean 16.2312
_diffrn_measured_fraction_theta_full 0.980
_diffrn_measured_fraction_theta_max 0.980
_diffrn_measurement_details
;
  1 omega  -23.00   13.00   1.0000    1.0000
omega____ theta____ kappa____ phi______ frames
    -        0.0000   77.0000  -30.0000 36

  2 omega   29.00   55.00   1.0000    1.0000
omega____ theta____ kappa____ phi______ frames
    -        0.0000   77.0000  -30.0000 26

  3 omega  -10.00   15.00   1.0000    4.0000
omega____ theta____ kappa____ phi______ frames
    -      -42.5000  111.0000  -30.0000 25

  4 omega  -44.00   30.00   1.0000    4.0000
omega____ theta____ kappa____ phi______ frames
    -      -42.5000   37.0000 -120.0000 74

  5 omega -109.00  -25.00   1.0000    4.0000
omega____ theta____ kappa____ phi______ frames
    -      -42.5000  -37.0000  -90.0000 84

  6 omega  -90.00  -65.00   1.0000    4.0000
omega____ theta____ kappa____ phi______ frames
    -      -42.5000  111.0000  -30.0000 25

  7 omega -110.00  -73.00   1.0000    4.0000
omega____ theta____ kappa____ phi______ frames
    -      -42.5000  -61.0000   90.0000 37

  8 omega   87.00  126.00   1.0000    4.0000
omega____ theta____ kappa____ phi______ frames
    -       56.0000  163.0000   14.0000 39

  9 omega   40.00   76.00   1.0000   12.0000
omega____ theta____ kappa____ phi______ frames
    -      112.0000  -30.0000  -60.0000 36

 10 omega   48.00   95.00   1.0000   12.0000
omega____ theta____ kappa____ phi______ frames
    -      112.0000  -94.0000    0.0000 47

 11 omega   77.00  105.00   1.0000   12.0000
omega____ theta____ kappa____ phi______ frames
    -      112.0000  -94.0000  -90.0000 28

 12 omega   60.00  106.00   1.0000   12.0000
omega____ theta____ kappa____ phi______ frames
    -      112.0000  -94.0000   60.0000 46

 13 omega   82.00  133.00   1.0000   12.0000
omega____ theta____ kappa____ phi______ frames
    -      112.0000  -61.0000   30.0000 51

 14 omega   53.00   79.00   1.0000   12.0000
omega____ theta____ kappa____ phi______ frames
    -      112.0000  -61.0000   30.0000 26

 15 omega   43.00   85.00   1.0000   12.0000
omega____ theta____ kappa____ phi______ frames
    -      112.0000  -30.0000  -30.0000 42

 16 omega   40.00   66.00   1.0000   12.0000
omega____ theta____ kappa____ phi______ frames
    -      112.0000  -94.0000  -90.0000 26

 17 omega   40.00  153.00   1.0000   12.0000
omega____ theta____ kappa____ phi______ frames
    -      112.0000  -15.0000    0.0000 113

 18 omega   -4.00   42.00   1.0000    1.0000
omega____ theta____ kappa____ phi______ frames
    -        0.0000  -99.0000  120.0000 46

 19 omega   26.00  126.00   1.0000    4.0000
omega____ theta____ kappa____ phi______ frames
    -       56.0000   77.0000 -150.0000 100

 20 omega   18.00  100.00   1.0000    4.0000
omega____ theta____ kappa____ phi______ frames
    -       56.0000 -125.0000   60.0000 82

 21 omega   26.00  126.00   1.0000    4.0000
omega____ theta____ kappa____ phi______ frames
    -       56.0000   77.0000  120.0000 100
;
_diffrn_measurement_device_type 'Xcalibur, Eos, Gemini'
_diffrn_measurement_method '\w scans'
_diffrn_orient_matrix_UB_11 -0.0084648000
_diffrn_orient_matrix_UB_12 -0.0620804000
_diffrn_orient_matrix_UB_13 -0.0758493000
_diffrn_orient_matrix_UB_21 -0.1364056000
_diffrn_orient_matrix_UB_22 -0.0153264000
_diffrn_orient_matrix_UB_23 -0.0013669000
_diffrn_orient_matrix_UB_31 -0.0067196000
_diffrn_orient_matrix_UB_32 0.3865975000
_diffrn_orient_matrix_UB_33 -0.0122504000
_diffrn_radiation_monochromator graphite
_diffrn_radiation_type 'Cu K\a'
_diffrn_radiation_wavelength 1.5418
_diffrn_reflns_av_R_equivalents 0.0000
_diffrn_reflns_av_unetI/netI 0.0252
_diffrn_reflns_limit_h_max 13
_diffrn_reflns_limit_h_min -13
_diffrn_reflns_limit_k_max 4
_diffrn_reflns_limit_k_min -4
_diffrn_reflns_limit_l_max 23
_diffrn_reflns_limit_l_min -24
_diffrn_reflns_number 2612
_diffrn_reflns_theta_full 72.63
_diffrn_reflns_theta_max 72.63
_diffrn_reflns_theta_min 4.33
_diffrn_source 'Enhance (Cu) X-ray Source'
_diffrn_source_current n/a
_diffrn_source_voltage n/a
_exptl_absorpt_coefficient_mu 2.929
_exptl_absorpt_correction_T_max 1.00000
_exptl_absorpt_correction_T_min 0.88880
_exptl_absorpt_correction_type multi-scan
_exptl_absorpt_process_details
;
CrysAlisPro, Agilent Technologies,
Version 1.171.36.28 (release 01-02-2013 CrysAlis171 .NET)
(compiled Feb  1 2013,16:14:44)
Empirical absorption correction using spherical harmonics,
 implemented in SCALE3 ABSPACK scaling algorithm.
;
_exptl_crystal_density_diffrn 1.508
_exptl_crystal_density_method 'not measured'
_exptl_crystal_F_000 416
_exptl_crystal_size_max 0.30
_exptl_crystal_size_mid 0.20
_exptl_crystal_size_min 0.04
_refine_diff_density_max 0.279
_refine_diff_density_min -0.311
_refine_diff_density_rms 0.062
_refine_ls_extinction_method none
_refine_ls_goodness_of_fit_ref 1.014
_refine_ls_hydrogen_treatment constr
_refine_ls_matrix_type full
_refine_ls_number_parameters 141
_refine_ls_number_reflns 2612
_refine_ls_number_restraints 3
_refine_ls_restrained_S_all 1.026
_refine_ls_R_factor_all 0.0780
_refine_ls_R_factor_gt 0.0658
_refine_ls_shift/su_max 0.000
_refine_ls_shift/su_mean 0.000
_refine_ls_structure_factor_coef Fsqd
_refine_ls_weighting_details 'calc w=1/[\s^2^(Fo^2^)+(0.1507P)^2^+0.0000P] where P=(Fo^2^+2Fc^2^)/3'
_refine_ls_weighting_scheme calc
_refine_ls_wR_factor_gt 0.1831
_refine_ls_wR_factor_ref 0.1945
_reflns_number_gt 2107
_reflns_number_total 2612
_reflns_threshold_expression >2sigma(I)
_cod_data_source_file c4ra07486f2.cif
_cod_data_source_block 201309150_twin1_hklf4
_cod_database_code 7217634
_chemical_oxdiff_formula C20H20S1

loop_
_space_group_symop_id
_space_group_symop_operation_xyz
1 'x, y, z'
2 '-x+1/2, y+1/2, -z+1/2'
3 '-x, -y, -z'
4 'x-1/2, -y-1/2, z-1/2'

loop_
_atom_site_label
_atom_site_type_symbol
_atom_site_fract_x
_atom_site_fract_y
_atom_site_fract_z
_atom_site_U_iso_or_equiv
_atom_site_adp_type
_atom_site_occupancy
_atom_site_symmetry_multiplicity
_atom_site_calc_flag
_atom_site_refinement_flags
_atom_site_disorder_assembly
_atom_site_disorder_group
S1 S 0.09756(14) 0.2156(4) 0.24581(6) 0.0491(4) Uani 0.662(3) 1 d P A 1
S1A S -0.0818(4) -0.0768(12) 0.3074(2) 0.0491(4) Uani 0.338(3) 1 d P A 2
O1 O 0.2723(2) -0.3260(7) 0.58147(11) 0.0709(7) Uani 1 1 d . . .
N1 N 0.1631(2) -0.3592(8) 0.54479(12) 0.0610(7) Uani 1 1 d . . .
N2 N 0.3528(2) -0.1563(9) 0.54663(13) 0.0651(8) Uani 1 1 d . . .
C1 C 0.0946(2) -0.1670(7) 0.43156(13) 0.0427(6) Uani 1 1 d . . .
H1 H 0.0175 -0.2506 0.4311 0.051 Uiso 1 1 calc R . .
C2 C 0.1761(3) -0.2071(8) 0.48802(13) 0.0453(6) Uani 1 1 d . . .
C3 C 0.2957(3) -0.0811(8) 0.48950(14) 0.0497(7) Uani 1 1 d . . .
C4 C 0.3336(2) 0.0930(8) 0.43241(15) 0.0508(7) Uani 1 1 d . . .
H4 H 0.4104 0.1772 0.4319 0.061 Uiso 1 1 calc R . .
C5 C 0.2527(2) 0.1290(7) 0.37945(13) 0.0469(7) Uani 1 1 d . . .
H5 H 0.2755 0.2436 0.3422 0.056 Uiso 1 1 calc R . .
C6 C 0.1320(2) -0.0013(6) 0.37730(12) 0.0391(6) Uani 1 1 d . A .
C7 C 0.0538(2) 0.0416(7) 0.31646(12) 0.0418(6) Uani 1 1 d D . .
C8 C -0.0742(10) -0.072(4) 0.3073(6) 0.089(4) Uani 0.662(3) 1 d PD A 1
H8 H -0.1176 -0.1681 0.3397 0.107 Uiso 0.662(3) 1 calc PR A 1
C8A C 0.1013(16) 0.212(5) 0.2610(7) 0.089(4) Uani 0.338(3) 1 d PD A 2
H8A H 0.1767 0.3041 0.2592 0.107 Uiso 0.338(3) 1 calc PR A 2
C9 C -0.0344(5) 0.1480(15) 0.2016(3) 0.0471(14) Uani 0.662(3) 1 d P A 1
H9 H -0.0501 0.2074 0.1570 0.056 Uiso 0.662(3) 1 calc PR A 1
C9A C -0.0997(19) 0.058(4) 0.2281(7) 0.0471(14) Uani 0.338(3) 1 d P A 2
H9A H -0.1706 0.0351 0.2013 0.056 Uiso 0.338(3) 1 calc PR A 2
C10 C -0.1166(8) -0.0046(18) 0.2388(4) 0.0553(18) Uani 0.662(3) 1 d P A 1
H10 H -0.1930 -0.0595 0.2212 0.066 Uiso 0.662(3) 1 calc PR A 1
C10A C 0.0000(12) 0.204(4) 0.2068(9) 0.0553(18) Uani 0.338(3) 1 d PD A 2
H10A H 0.0049 0.2883 0.1639 0.066 Uiso 0.338(3) 1 calc PR A 2

loop_
_atom_site_aniso_label
_atom_site_aniso_U_11
_atom_site_aniso_U_22
_atom_site_aniso_U_33
_atom_site_aniso_U_23
_atom_site_aniso_U_13
_atom_site_aniso_U_12
S1 0.0549(8) 0.0531(7) 0.0390(5) 0.0034(5) 0.0020(5) -0.0014(6)
S1A 0.0549(8) 0.0531(7) 0.0390(5) 0.0034(5) 0.0020(5) -0.0014(6)
O1 0.0609(13) 0.1022(19) 0.0472(11) 0.0100(12) -0.0091(10) -0.0006(14)
N1 0.0541(15) 0.0830(19) 0.0448(12) 0.0087(12) -0.0026(11) 0.0011(14)
N2 0.0479(14) 0.092(2) 0.0532(14) -0.0031(14) -0.0083(12) -0.0045(15)
C1 0.0355(12) 0.0468(15) 0.0456(13) 0.0009(11) 0.0022(10) -0.0017(11)
C2 0.0431(14) 0.0515(15) 0.0412(12) -0.0043(11) 0.0034(11) 0.0010(12)
C3 0.0402(14) 0.0601(18) 0.0477(14) -0.0086(12) -0.0022(12) -0.0020(13)
C4 0.0314(12) 0.0642(19) 0.0567(16) -0.0062(13) 0.0039(12) -0.0071(13)
C5 0.0432(15) 0.0529(16) 0.0453(14) -0.0040(11) 0.0080(12) -0.0042(13)
C6 0.0360(13) 0.0364(12) 0.0446(12) -0.0048(10) 0.0014(10) 0.0026(11)
C7 0.0464(14) 0.0398(13) 0.0392(12) -0.0039(10) 0.0041(11) 0.0021(11)
C8 0.066(5) 0.108(7) 0.084(5) -0.036(4) -0.043(4) 0.018(4)
C8A 0.066(5) 0.108(7) 0.084(5) -0.036(4) -0.043(4) 0.018(4)
C9 0.054(4) 0.050(3) 0.036(2) -0.0017(18) -0.008(2) -0.009(3)
C9A 0.054(4) 0.050(3) 0.036(2) -0.0017(18) -0.008(2) -0.009(3)
C10 0.047(3) 0.051(3) 0.066(4) 0.002(2) 0.000(2) -0.003(3)
C10A 0.047(3) 0.051(3) 0.066(4) 0.002(2) 0.000(2) -0.003(3)

loop_
_atom_type_symbol
_atom_type_description
_atom_type_scat_dispersion_real
_atom_type_scat_dispersion_imag
_atom_type_scat_source
C C 0.0181 0.0091 'International Tables Vol C Tables 4.2.6.8 and 6.1.1.4'
H H 0.0000 0.0000 'International Tables Vol C Tables 4.2.6.8 and 6.1.1.4'
N N 0.0311 0.0180 'International Tables Vol C Tables 4.2.6.8 and 6.1.1.4'
O O 0.0492 0.0322 'International Tables Vol C Tables 4.2.6.8 and 6.1.1.4'
S S 0.3331 0.5567 'International Tables Vol C Tables 4.2.6.8 and 6.1.1.4'

loop_
_geom_angle_atom_site_label_1
_geom_angle_atom_site_label_2
_geom_angle_atom_site_label_3
_geom_angle
C9 S1 C7 94.0(3)
C7 S1A C9A 92.9(7)
N2 O1 N1 111.9(2)
C2 N1 O1 105.0(3)
C3 N2 O1 105.3(2)
C2 C1 H1 120.9
C6 C1 H1 120.9
C6 C1 C2 118.1(2)
N1 C2 C1 129.8(3)
N1 C2 C3 108.5(3)
C1 C2 C3 121.7(3)
N2 C3 C2 109.4(3)
N2 C3 C4 131.0(3)
C4 C3 C2 119.6(2)
C3 C4 H4 121.5
C5 C4 C3 117.0(2)
C5 C4 H4 121.5
C4 C5 H5 118.2
C4 C5 C6 123.7(3)
C6 C5 H5 118.2
C1 C6 C5 119.9(2)
C1 C6 C7 121.3(2)
C5 C6 C7 118.8(2)
S1A C7 S1 111.8(2)
C6 C7 S1 123.6(2)
C6 C7 S1A 124.6(2)
C6 C7 C8 124.9(5)
C8 C7 S1 111.4(5)
C8 C7 S1A 0.6(7)
C8A C7 S1 6.6(7)
C8A C7 S1A 117.7(7)
C8A C7 C6 117.7(7)
C8A C7 C8 117.4(9)
C7 C8 H8 126.4
C10 C8 C7 107.2(9)
C10 C8 H8 126.4
C7 C8A H8A 128.1
C7 C8A C10A 103.9(13)
C10A C8A H8A 128.1
S1 C9 H9 123.6
C10 C9 S1 112.8(5)
C10 C9 H9 123.6
S1A C9A H9A 123.3
C10A C9A S1A 113.4(14)
C10A C9A H9A 123.3
C8 C10 H10 122.7
C9 C10 C8 114.5(8)
C9 C10 H10 122.7
C8A C10A H10A 124.0
C9A C10A C8A 112.0(16)
C9A C10A H10A 124.0

loop_
_geom_bond_atom_site_label_1
_geom_bond_atom_site_label_2
_geom_bond_distance
S1 C7 1.691(3)
S1 C9 1.689(5)
S1A C7 1.596(5)
S1A C9A 1.677(14)
O1 N1 1.388(4)
O1 N2 1.370(4)
N1 C2 1.309(4)
N2 C3 1.302(4)
C1 H1 0.9300
C1 C2 1.408(4)
C1 C6 1.370(4)
C2 C3 1.437(4)
C3 C4 1.435(4)
C4 H4 0.9300
C4 C5 1.349(4)
C5 H5 0.9300
C5 C6 1.455(3)
C6 C7 1.456(4)
C7 C8 1.510(11)
C7 C8A 1.444(16)
C8 H8 0.9300
C8 C10 1.444(14)
C8A H8A 0.9300
C8A C10A 1.512(14)
C9 H9 0.9300
C9 C10 1.379(7)
C9A H9A 0.9300
C9A C10A 1.368(17)
C10 H10 0.9300
C10A H10A 0.9300

loop_
_diffrn_oxdiff_twin_id
_diffrn_oxdiff_twin_ratio
_diffrn_oxdiff_twin_reflns_isolated
_diffrn_oxdiff_twin_reflns_overlapped
1 0.5565 1507 2511
2 0.4435 1499 2511
